data_4085864
loop_
_publ_author_name
'Thenarukandiyil, Ranjeesh'
'Choudhury, Joyanta'

_publ_section_title
;
 Rhodium(III)-Catalyzed Activation and Functionalization of Pyridine C--H
 Bond by Exploring a Unique Double Role of &#x201C;N-Heterocyclic
 Carbene--Pyridyl&#x201D; Ligand Platform
;
_journal_issue 10
_journal_name_full Organometallics
_journal_page_first 1890
_journal_paper_doi 10.1021/acs.organomet.5b00157
_journal_volume 34
_journal_year 2015
_chemical_formula_sum 'C27 H24 F3 N3 O3 S'
_chemical_formula_weight 527.55
_chemical_name_systematic
;
 ?
;
_space_group_IT_number 2
_symmetry_cell_setting triclinic
_symmetry_space_group_name_Hall '-P 1'
_symmetry_space_group_name_H-M 'P -1'
_atom_sites_solution_hydrogens geom
_atom_sites_solution_primary direct
_atom_sites_solution_secondary difmap
_audit_creation_method SHELXL-97
_cell_angle_alpha 92.961(9)
_cell_angle_beta 101.713(9)
_cell_angle_gamma 106.106(9)
_cell_formula_units_Z 4
_cell_length_a 10.3120(14)
_cell_length_b 14.690(2)
_cell_length_c 18.316(2)
_cell_measurement_reflns_used 8829
_cell_measurement_temperature 296(2)
_cell_measurement_theta_max 24.71
_cell_measurement_theta_min 1.14
_cell_volume 2592.9(6)
_computing_data_reduction 'Bruker SHELXTL'
_computing_molecular_graphics ORTEP-3
_computing_structure_refinement 'SHELXL-97 (Sheldrick, 2008)'
_computing_structure_solution SIR-92
_diffrn_ambient_temperature 296(2)
_diffrn_measured_fraction_theta_full 0.999
_diffrn_measured_fraction_theta_max 0.999
_diffrn_measurement_device_type 'Bruker P4'
_diffrn_measurement_method '\w scans'
_diffrn_radiation_monochromator graphite
_diffrn_radiation_source 'fine-focus sealed tube'
_diffrn_radiation_type MoK\a
_diffrn_radiation_wavelength 0.71073
_diffrn_reflns_av_R_equivalents 0.0998
_diffrn_reflns_av_sigmaI/netI 0.1444
_diffrn_reflns_limit_h_max 12
_diffrn_reflns_limit_h_min -12
_diffrn_reflns_limit_k_max 17
_diffrn_reflns_limit_k_min -17
_diffrn_reflns_limit_l_max 21
_diffrn_reflns_limit_l_min -21
_diffrn_reflns_number 34962
_diffrn_reflns_theta_full 24.71
_diffrn_reflns_theta_max 24.71
_diffrn_reflns_theta_min 1.14
_exptl_absorpt_coefficient_mu 0.180
_exptl_absorpt_correction_T_max 0.980
_exptl_absorpt_correction_T_min 0.970
_exptl_absorpt_correction_type multi-scan
_exptl_absorpt_process_details SADABS
_exptl_crystal_colour colourless
_exptl_crystal_density_diffrn 1.351
_exptl_crystal_density_method 'not measured'
_exptl_crystal_description rectangular
_exptl_crystal_F_000 1096
_exptl_crystal_size_max 0.23
_exptl_crystal_size_mid 0.14
_exptl_crystal_size_min 0.11
_refine_diff_density_max 0.941
_refine_diff_density_min -0.437
_refine_diff_density_rms 0.123
_refine_ls_extinction_coef 0.029(3)
_refine_ls_extinction_expression Fc^*^=kFc[1+0.001xFc^2^\l^3^/sin(2\q)]^-1/4^
_refine_ls_extinction_method SHELXL
_refine_ls_goodness_of_fit_ref 1.028
_refine_ls_hydrogen_treatment mixed
_refine_ls_matrix_type full
_refine_ls_number_parameters 668
_refine_ls_number_reflns 8829
_refine_ls_number_restraints 0
_refine_ls_restrained_S_all 1.028
_refine_ls_R_factor_all 0.1484
_refine_ls_R_factor_gt 0.0931
_refine_ls_shift/su_max 0.003
_refine_ls_shift/su_mean 0.001
_refine_ls_structure_factor_coef Fsqd
_refine_ls_weighting_details 'calc w=1/[\s^2^(Fo^2^)+(0.1361P)^2^+1.0563P] where P=(Fo^2^+2Fc^2^)/3'
_refine_ls_weighting_scheme calc
_refine_ls_wR_factor_gt 0.2474
_refine_ls_wR_factor_ref 0.2842
_reflns_number_gt 5137
_reflns_number_total 8829
_reflns_threshold_expression >2\s(I)
_cod_data_source_file om5b00157_si_002.cif
_cod_data_source_block tkr479
_cod_depositor_comments
;
The following automatic conversions were performed:

'_symmetry_cell_setting' value 'Triclinic' changed to 'triclinic'
according to
/usr/data/users/saulius/crontab/automatic-downloads/rss-feeds/ACS/lib/dictionaries/cif_core.dic
dictionary named 'cif_core.dic' version 2.4.2 from 2011-04-26.

Automatic conversion script
Id: cif_fix_values 3271 2015-04-21 07:52:19Z andrius 

 Adding full bibliography for 4085861--4085866.cif.
;
_cod_original_cell_volume 2593.0(6)
_cod_original_sg_symbol_H-M 'P-1   '
_cod_database_code 4085864

loop_
_symmetry_equiv_pos_as_xyz
'x, y, z'
'-x, -y, -z'

loop_
_atom_site_label
_atom_site_type_symbol
_atom_site_fract_x
_atom_site_fract_y
_atom_site_fract_z
_atom_site_U_iso_or_equiv
_atom_site_adp_type
_atom_site_occupancy
_atom_site_symmetry_multiplicity
_atom_site_calc_flag
_atom_site_refinement_flags
S1 S 0.02426(13) 0.73874(10) 0.10737(7) 0.0477(4) Uani 1 1 d .
S2 S 0.07305(16) 0.26343(12) 0.29127(9) 0.0615(5) Uani 1 1 d .
F1 F -0.2154(3) 0.6569(2) 0.13781(17) 0.0649(9) Uani 1 1 d .
F2 F -0.0624(3) 0.7422(3) 0.23192(18) 0.0810(12) Uani 1 1 d .
O2 O -0.0058(4) 0.6615(3) 0.0489(2) 0.0618(11) Uani 1 1 d .
O1 O -0.0313(4) 0.8164(3) 0.0850(2) 0.0587(10) Uani 1 1 d .
N1 N 0.2881(4) 0.5495(3) 0.2070(2) 0.0434(10) Uani 1 1 d .
F3 F -0.0493(4) 0.6056(3) 0.1929(2) 0.0896(13) Uani 1 1 d .
O3 O 0.1630(4) 0.7676(3) 0.1532(2) 0.0661(11) Uani 1 1 d .
N4 N 0.2744(4) 0.0597(3) 0.1848(2) 0.0409(10) Uani 1 1 d .
F6 F 0.0020(5) 0.2810(4) 0.4192(2) 0.1099(16) Uani 1 1 d .
C41 C 0.6222(9) 0.1004(5) 0.4473(4) 0.091(3) Uani 1 1 d .
H41 H 0.6586 0.0765 0.4903 0.109 Uiso 1 1 calc R
N5 N 0.3062(4) 0.1865(3) 0.1262(2) 0.0386(10) Uani 1 1 d .
N6 N 0.4876(4) 0.4683(3) 0.0948(2) 0.0485(11) Uani 1 1 d .
N2 N 0.2569(4) 0.5726(3) 0.0892(2) 0.0407(10) Uani 1 1 d .
C44 C 0.6122(5) 0.3723(3) 0.3053(3) 0.0378(11) Uani 1 1 d .
C9 C 0.4463(5) 0.7529(3) 0.1114(3) 0.0389(12) Uani 1 1 d .
C31 C 0.3657(4) 0.2813(3) 0.1146(3) 0.0361(11) Uani 1 1 d .
C35 C 0.4622(5) 0.3408(4) 0.1734(3) 0.0378(11) Uani 1 1 d .
N3 N 0.3066(5) 0.7199(4) -0.0965(3) 0.0593(13) Uani 1 1 d .
C36 C 0.5085(4) 0.3052(3) 0.2431(3) 0.0361(11) Uani 1 1 d .
C4 C 0.2728(5) 0.6194(4) 0.0258(3) 0.0422(12) Uani 1 1 d .
C8 C 0.3661(5) 0.7113(4) 0.0377(3) 0.0417(12) Uani 1 1 d .
C50 C 0.2727(5) -0.0091(4) 0.2410(3) 0.0451(13) Uani 1 1 d .
H50A H 0.3635 0.0066 0.2747 0.054 Uiso 1 1 calc R
H50B H 0.2523 -0.0728 0.2158 0.054 Uiso 1 1 calc R
C3 C 0.3322(5) 0.6117(3) 0.1600(3) 0.0401(12) Uani 1 1 d .
C11 C 0.5203(5) 0.7414(4) 0.2488(3) 0.0407(12) Uani 1 1 d .
C34 C 0.5185(5) 0.4350(3) 0.1595(3) 0.0407(12) Uani 1 1 d .
H34 H 0.5821 0.4770 0.1988 0.049 Uiso 1 1 calc R
C17 C 0.5385(5) 0.8535(4) 0.1211(3) 0.0423(12) Uani 1 1 d .
C37 C 0.4573(4) 0.2107(3) 0.2516(2) 0.0352(11) Uani 1 1 d .
C10 C 0.4344(5) 0.7022(3) 0.1718(3) 0.0402(12) Uani 1 1 d .
C38 C 0.5152(5) 0.1721(3) 0.3210(3) 0.0407(12) Uani 1 1 d .
C32 C 0.3290(5) 0.3148(4) 0.0453(3) 0.0417(12) Uani 1 1 d .
H32 H 0.2631 0.2752 0.0056 0.050 Uiso 1 1 calc R
C5 C 0.1991(5) 0.5796(4) -0.0454(3) 0.0510(14) Uani 1 1 d .
H5 H 0.1382 0.5182 -0.0533 0.061 Uiso 1 1 calc R
C7 C 0.3799(6) 0.7569(4) -0.0273(3) 0.0495(13) Uani 1 1 d .
H7 H 0.4444 0.8168 -0.0216 0.059 Uiso 1 1 calc R
C28 C 0.1844(5) 0.0384(4) 0.1152(3) 0.0493(13) Uani 1 1 d .
H28 H 0.1211 -0.0209 0.0965 0.059 Uiso 1 1 calc R
C30 C 0.3503(5) 0.1522(3) 0.1919(3) 0.0373(11) Uani 1 1 d .
C49 C 0.5648(5) 0.4225(4) 0.3559(3) 0.0485(13) Uani 1 1 d .
H49 H 0.4703 0.4117 0.3518 0.058 Uiso 1 1 calc R
C12 C 0.6298(5) 0.7093(4) 0.2811(3) 0.0539(14) Uani 1 1 d .
H12 H 0.6504 0.6616 0.2545 0.065 Uiso 1 1 calc R
C43 C 0.6279(6) 0.1376(4) 0.3231(3) 0.0555(15) Uani 1 1 d .
H43 H 0.6683 0.1389 0.2820 0.067 Uiso 1 1 calc R
C33 C 0.3927(5) 0.4065(4) 0.0382(3) 0.0464(13) Uani 1 1 d .
H33 H 0.3705 0.4287 -0.0080 0.056 Uiso 1 1 calc R
C2 C 0.1849(5) 0.4706(4) 0.1657(3) 0.0517(14) Uani 1 1 d .
H2 H 0.1377 0.4175 0.1854 0.062 Uiso 1 1 calc R
C45 C 0.7537(5) 0.3882(4) 0.3131(3) 0.0471(13) Uani 1 1 d .
H45 H 0.7861 0.3547 0.2800 0.057 Uiso 1 1 calc R
C23 C 0.3193(5) 0.5591(4) 0.2898(3) 0.0470(13) Uani 1 1 d .
H23A H 0.4164 0.5938 0.3089 0.056 Uiso 1 1 calc R
H23B H 0.3037 0.4961 0.3064 0.056 Uiso 1 1 calc R
C39 C 0.4563(6) 0.1712(4) 0.3825(3) 0.0574(15) Uani 1 1 d .
H39 H 0.3813 0.1950 0.3811 0.069 Uiso 1 1 calc R
C48 C 0.6593(6) 0.4881(4) 0.4120(3) 0.0545(14) Uani 1 1 d .
H48 H 0.6275 0.5222 0.4450 0.065 Uiso 1 1 calc R
C21 C 0.5597(6) 1.0196(4) 0.1183(3) 0.0585(15) Uani 1 1 d .
H21 H 0.5184 1.0682 0.1109 0.070 Uiso 1 1 calc R
C1 C 0.1651(5) 0.4841(4) 0.0929(3) 0.0494(14) Uani 1 1 d .
H1 H 0.1026 0.4427 0.0530 0.059 Uiso 1 1 calc R
C18 C 0.6815(5) 0.8751(4) 0.1394(3) 0.0636(17) Uani 1 1 d .
H18 H 0.7235 0.8267 0.1453 0.076 Uiso 1 1 calc R
C16 C 0.4883(6) 0.8125(4) 0.2895(3) 0.0489(14) Uani 1 1 d .
H16 H 0.4142 0.8344 0.2687 0.059 Uiso 1 1 calc R
C27 C -0.0799(5) 0.6854(4) 0.1713(3) 0.0533(14) Uani 1 1 d .
C51 C 0.1662(5) -0.0074(4) 0.2857(3) 0.0575(16) Uani 1 1 d .
H51A H 0.0745 -0.0283 0.2527 0.069 Uiso 1 1 calc R
H51B H 0.1818 0.0574 0.3075 0.069 Uiso 1 1 calc R
C22 C 0.4787(6) 0.9265(4) 0.1101(3) 0.0492(13) Uani 1 1 d .
H22 H 0.3828 0.9125 0.0970 0.059 Uiso 1 1 calc R
F4 F 0.2140(6) 0.3538(5) 0.4194(3) 0.162(3) Uani 1 1 d .
C25 C 0.2708(7) 0.6249(4) 0.4063(3) 0.0626(16) Uani 1 1 d .
H25A H 0.2599 0.5632 0.4248 0.075 Uiso 1 1 calc R
H25B H 0.3678 0.6613 0.4224 0.075 Uiso 1 1 calc R
C24 C 0.2315(5) 0.6105(4) 0.3221(3) 0.0482(13) Uani 1 1 d .
H24A H 0.2428 0.6721 0.3032 0.058 Uiso 1 1 calc R
H24B H 0.1347 0.5738 0.3056 0.058 Uiso 1 1 calc R
C6 C 0.2165(6) 0.6313(4) -0.1037(3) 0.0559(15) Uani 1 1 d .
H6 H 0.1638 0.6044 -0.1513 0.067 Uiso 1 1 calc R
C29 C 0.2016(5) 0.1153(4) 0.0786(3) 0.0455(13) Uani 1 1 d .
H29 H 0.1533 0.1202 0.0310 0.055 Uiso 1 1 calc R
O4 O -0.0401(6) 0.1756(5) 0.2736(3) 0.130(2) Uani 1 1 d .
C20 C 0.7016(7) 1.0411(5) 0.1373(3) 0.0691(18) Uani 1 1 d .
H20 H 0.7561 1.1042 0.1423 0.083 Uiso 1 1 calc R
C40 C 0.5097(8) 0.1349(5) 0.4459(3) 0.074(2) Uani 1 1 d .
H40 H 0.4704 0.1336 0.4874 0.089 Uiso 1 1 calc R
C52 C 0.1730(6) -0.0720(5) 0.3481(3) 0.0638(17) Uani 1 1 d .
H52A H 0.1569 -0.1368 0.3262 0.077 Uiso 1 1 calc R
H52B H 0.2650 -0.0513 0.3807 0.077 Uiso 1 1 calc R
C46 C 0.8476(5) 0.4542(4) 0.3705(3) 0.0575(16) Uani 1 1 d .
H46 H 0.9423 0.4648 0.3755 0.069 Uiso 1 1 calc R
C15 C 0.5672(7) 0.8499(4) 0.3605(3) 0.0612(16) Uani 1 1 d .
H15 H 0.5470 0.8975 0.3875 0.073 Uiso 1 1 calc R
C42 C 0.6799(7) 0.1008(4) 0.3875(4) 0.073(2) Uani 1 1 d .
H42 H 0.7546 0.0765 0.3893 0.087 Uiso 1 1 calc R
C47 C 0.7998(6) 0.5041(4) 0.4201(3) 0.0583(16) Uani 1 1 d .
H47 H 0.8621 0.5480 0.4586 0.070 Uiso 1 1 calc R
C13 C 0.7088(6) 0.7462(5) 0.3516(4) 0.0656(18) Uani 1 1 d .
H13 H 0.7831 0.7243 0.3722 0.079 Uiso 1 1 calc R
C26 C 0.1860(7) 0.6757(5) 0.4403(4) 0.080(2) Uani 1 1 d .
H26A H 0.2151 0.6822 0.4940 0.120 Uiso 1 1 calc R
H26B H 0.0899 0.6396 0.4252 0.120 Uiso 1 1 calc R
H26C H 0.1987 0.7377 0.4235 0.120 Uiso 1 1 calc R
C19 C 0.7625(6) 0.9705(5) 0.1489(4) 0.076(2) Uani 1 1 d .
H19 H 0.8585 0.9857 0.1633 0.091 Uiso 1 1 calc R
C54 C 0.1078(8) 0.2748(6) 0.3912(4) 0.085(2) Uani 1 1 d .
C14 C 0.6772(7) 0.8161(5) 0.3915(3) 0.0710(19) Uani 1 1 d .
H14 H 0.7298 0.8408 0.4396 0.085 Uiso 1 1 calc R
C53 C 0.0683(7) -0.0706(6) 0.3937(4) 0.099(3) Uani 1 1 d .
H53A H 0.0747 -0.1128 0.4318 0.149 Uiso 1 1 calc R
H53B H -0.0230 -0.0912 0.3617 0.149 Uiso 1 1 calc R
H53C H 0.0860 -0.0070 0.4170 0.149 Uiso 1 1 calc R
O6 O 0.0252(5) 0.3419(4) 0.2707(3) 0.0999(18) Uani 1 1 d .
O5 O 0.1957(5) 0.2598(4) 0.2738(3) 0.1007(18) Uani 1 1 d .
F5 F 0.1474(5) 0.2010(4) 0.4190(2) 0.1146(16) Uani 1 1 d .

loop_
_atom_site_aniso_label
_atom_site_aniso_U_11
_atom_site_aniso_U_22
_atom_site_aniso_U_33
_atom_site_aniso_U_23
_atom_site_aniso_U_13
_atom_site_aniso_U_12
S1 0.0369(7) 0.0447(9) 0.0545(8) -0.0025(6) 0.0052(6) 0.0061(6)
S2 0.0551(9) 0.0574(10) 0.0726(10) 0.0168(8) 0.0139(8) 0.0163(8)
F1 0.0413(18) 0.075(2) 0.066(2) 0.0078(17) 0.0076(15) -0.0006(16)
F2 0.064(2) 0.101(3) 0.057(2) -0.022(2) 0.0118(17) -0.003(2)
O2 0.058(2) 0.054(2) 0.063(2) -0.0166(19) 0.0094(19) 0.0060(19)
O1 0.051(2) 0.044(2) 0.076(3) 0.0150(19) 0.0061(19) 0.0091(18)
N1 0.041(2) 0.038(3) 0.050(2) 0.012(2) 0.0108(19) 0.008(2)
F3 0.089(3) 0.077(3) 0.090(3) 0.040(2) -0.001(2) 0.015(2)
O3 0.037(2) 0.071(3) 0.078(3) -0.010(2) -0.0007(19) 0.0081(19)
N4 0.040(2) 0.030(2) 0.049(2) 0.0110(19) 0.0055(19) 0.0053(18)
F6 0.120(4) 0.142(4) 0.112(3) 0.051(3) 0.073(3) 0.070(3)
C41 0.119(7) 0.054(4) 0.058(4) 0.024(3) -0.032(4) -0.006(4)
N5 0.038(2) 0.039(3) 0.039(2) 0.0119(19) 0.0068(18) 0.0123(19)
N6 0.039(2) 0.049(3) 0.056(3) 0.022(2) 0.010(2) 0.009(2)
N2 0.040(2) 0.038(2) 0.042(2) 0.0057(19) 0.0092(18) 0.0075(19)
C44 0.038(3) 0.032(3) 0.043(3) 0.011(2) 0.012(2) 0.006(2)
C9 0.035(3) 0.036(3) 0.047(3) 0.009(2) 0.012(2) 0.010(2)
C31 0.033(2) 0.035(3) 0.042(3) 0.014(2) 0.009(2) 0.010(2)
C35 0.032(2) 0.042(3) 0.042(3) 0.009(2) 0.011(2) 0.012(2)
N3 0.065(3) 0.076(4) 0.048(3) 0.018(3) 0.022(2) 0.029(3)
C36 0.030(2) 0.041(3) 0.040(3) 0.009(2) 0.006(2) 0.014(2)
C4 0.041(3) 0.049(3) 0.039(3) 0.009(2) 0.011(2) 0.015(2)
C8 0.039(3) 0.046(3) 0.047(3) 0.011(2) 0.016(2) 0.018(2)
C50 0.045(3) 0.029(3) 0.054(3) 0.013(2) 0.000(2) 0.004(2)
C3 0.041(3) 0.035(3) 0.045(3) 0.009(2) 0.009(2) 0.013(2)
C11 0.042(3) 0.038(3) 0.044(3) 0.010(2) 0.013(2) 0.009(2)
C34 0.033(3) 0.035(3) 0.049(3) 0.013(2) 0.007(2) 0.003(2)
C17 0.040(3) 0.042(3) 0.048(3) 0.015(2) 0.011(2) 0.014(2)
C37 0.033(2) 0.031(3) 0.042(3) 0.007(2) 0.008(2) 0.009(2)
C10 0.038(3) 0.033(3) 0.048(3) 0.006(2) 0.012(2) 0.008(2)
C38 0.038(3) 0.036(3) 0.042(3) 0.009(2) 0.003(2) 0.003(2)
C32 0.036(3) 0.045(3) 0.042(3) 0.010(2) 0.005(2) 0.011(2)
C5 0.045(3) 0.056(4) 0.049(3) 0.005(3) 0.010(2) 0.011(3)
C7 0.057(3) 0.051(3) 0.046(3) 0.012(3) 0.017(3) 0.020(3)
C28 0.052(3) 0.034(3) 0.052(3) 0.005(3) 0.000(3) 0.004(2)
C30 0.035(3) 0.038(3) 0.040(3) 0.011(2) 0.008(2) 0.012(2)
C49 0.041(3) 0.049(3) 0.054(3) 0.006(3) 0.007(2) 0.013(3)
C12 0.037(3) 0.056(4) 0.065(4) 0.012(3) 0.006(3) 0.010(3)
C43 0.051(3) 0.044(3) 0.060(3) 0.009(3) -0.002(3) 0.006(3)
C33 0.044(3) 0.049(3) 0.043(3) 0.015(3) 0.007(2) 0.007(3)
C2 0.049(3) 0.041(3) 0.061(4) 0.008(3) 0.012(3) 0.004(3)
C45 0.045(3) 0.047(3) 0.046(3) 0.007(2) 0.010(2) 0.008(3)
C23 0.045(3) 0.050(3) 0.043(3) 0.017(2) 0.006(2) 0.010(3)
C39 0.072(4) 0.049(4) 0.046(3) 0.012(3) 0.014(3) 0.008(3)
C48 0.059(4) 0.048(3) 0.053(3) -0.001(3) 0.011(3) 0.013(3)
C21 0.072(4) 0.045(4) 0.067(4) 0.021(3) 0.028(3) 0.021(3)
C1 0.044(3) 0.045(3) 0.052(3) -0.001(3) 0.011(2) 0.001(3)
C18 0.040(3) 0.060(4) 0.087(4) 0.031(3) 0.007(3) 0.009(3)
C16 0.060(3) 0.042(3) 0.041(3) 0.010(2) 0.011(3) 0.008(3)
C27 0.042(3) 0.053(4) 0.055(3) 0.003(3) 0.002(3) 0.006(3)
C51 0.045(3) 0.053(4) 0.061(3) 0.017(3) 0.004(3) -0.003(3)
C22 0.052(3) 0.045(3) 0.053(3) 0.014(3) 0.018(3) 0.014(3)
F4 0.147(5) 0.163(5) 0.116(4) -0.043(4) 0.018(4) -0.032(4)
C25 0.077(4) 0.057(4) 0.048(3) 0.011(3) 0.018(3) 0.006(3)
C24 0.048(3) 0.046(3) 0.047(3) 0.017(2) 0.009(2) 0.007(3)
C6 0.054(3) 0.063(4) 0.046(3) -0.003(3) 0.010(3) 0.013(3)
C29 0.037(3) 0.042(3) 0.043(3) 0.007(2) -0.002(2) -0.004(2)
O4 0.102(4) 0.114(5) 0.121(4) -0.013(4) 0.000(3) -0.029(4)
C20 0.079(5) 0.045(4) 0.068(4) 0.015(3) 0.011(3) -0.004(3)
C40 0.092(5) 0.063(4) 0.043(3) 0.011(3) 0.002(3) -0.007(4)
C52 0.064(4) 0.063(4) 0.054(3) 0.022(3) 0.004(3) 0.006(3)
C46 0.036(3) 0.060(4) 0.064(4) 0.017(3) 0.002(3) 0.000(3)
C15 0.084(4) 0.044(4) 0.049(3) 0.007(3) 0.017(3) 0.008(3)
C42 0.066(4) 0.051(4) 0.084(5) 0.015(4) -0.022(4) 0.016(3)
C47 0.053(4) 0.048(4) 0.053(3) 0.001(3) -0.004(3) -0.006(3)
C13 0.049(3) 0.074(5) 0.066(4) 0.028(4) -0.002(3) 0.013(3)
C26 0.092(5) 0.065(4) 0.070(4) 0.000(3) 0.031(4) -0.007(4)
C19 0.048(4) 0.068(5) 0.097(5) 0.032(4) -0.002(3) 0.004(3)
C54 0.076(5) 0.086(6) 0.091(5) 0.021(5) 0.026(4) 0.017(4)
C14 0.067(4) 0.070(5) 0.051(4) 0.006(3) 0.000(3) -0.009(4)
C53 0.091(5) 0.118(7) 0.084(5) 0.040(5) 0.032(4) 0.009(5)
O6 0.108(4) 0.123(4) 0.126(4) 0.079(4) 0.073(3) 0.080(3)
O5 0.081(3) 0.159(5) 0.090(3) 0.039(3) 0.036(3) 0.065(3)
F5 0.145(4) 0.148(5) 0.087(3) 0.052(3) 0.031(3) 0.091(4)

loop_
_atom_type_symbol
_atom_type_description
_atom_type_scat_dispersion_real
_atom_type_scat_dispersion_imag
_atom_type_scat_source
C C 0.0033 0.0016 'International Tables Vol C Tables 4.2.6.8 and 6.1.1.4'
H H 0.0000 0.0000 'International Tables Vol C Tables 4.2.6.8 and 6.1.1.4'
N N 0.0061 0.0033 'International Tables Vol C Tables 4.2.6.8 and 6.1.1.4'
O O 0.0106 0.0060 'International Tables Vol C Tables 4.2.6.8 and 6.1.1.4'
F F 0.0171 0.0103 'International Tables Vol C Tables 4.2.6.8 and 6.1.1.4'
S S 0.1246 0.1234 'International Tables Vol C Tables 4.2.6.8 and 6.1.1.4'

loop_
_geom_angle_atom_site_label_1
_geom_angle_atom_site_label_2
_geom_angle_atom_site_label_3
_geom_angle
O3 S1 O2 115.7(2)
O3 S1 O1 115.2(2)
O2 S1 O1 114.6(2)
O3 S1 C27 103.3(2)
O2 S1 C27 102.7(3)
O1 S1 C27 102.8(3)
O5 S2 O6 117.2(3)
O5 S2 O4 116.3(4)
O6 S2 O4 110.6(4)
O5 S2 C54 104.9(3)
O6 S2 C54 105.2(4)
O4 S2 C54 100.3(4)
C3 N1 C2 109.0(4)
C3 N1 C23 130.3(4)
C2 N1 C23 120.2(4)
C30 N4 C28 108.1(4)
C30 N4 C50 128.9(4)
C28 N4 C50 122.8(4)
C42 C41 C40 121.2(6)
C42 C41 H41 119.4
C40 C41 H41 119.4
C30 N5 C29 109.8(4)
C30 N5 C31 121.0(4)
C29 N5 C31 129.1(4)
C34 N6 C33 117.1(4)
C3 N2 C4 122.5(4)
C3 N2 C1 109.5(4)
C4 N2 C1 127.9(4)
C45 C44 C49 119.4(5)
C45 C44 C36 122.0(5)
C49 C44 C36 118.6(4)
C10 C9 C8 120.3(4)
C10 C9 C17 121.0(4)
C8 C9 C17 118.6(4)
C35 C31 C32 120.7(4)
C35 C31 N5 118.0(4)
C32 C31 N5 121.3(4)
C31 C35 C34 116.1(4)
C31 C35 C36 121.1(4)
C34 C35 C36 122.6(4)
C7 N3 C6 116.8(5)
C37 C36 C35 120.3(4)
C37 C36 C44 120.5(4)
C35 C36 C44 119.2(4)
C5 C4 N2 122.7(5)
C5 C4 C8 120.5(5)
N2 C4 C8 116.8(4)
C4 C8 C7 115.6(5)
C4 C8 C9 121.2(4)
C7 C8 C9 123.2(5)
N4 C50 C51 111.2(4)
N4 C50 H50A 109.4
C51 C50 H50A 109.4
N4 C50 H50B 109.4
C51 C50 H50B 109.4
H50A C50 H50B 108.0
N1 C3 N2 106.7(4)
N1 C3 C10 132.4(4)
N2 C3 C10 120.9(4)
C12 C11 C16 119.1(5)
C12 C11 C10 121.8(5)
C16 C11 C10 119.1(5)
N6 C34 C35 124.6(5)
N6 C34 H34 117.7
C35 C34 H34 117.7
C22 C17 C18 119.2(5)
C22 C17 C9 118.9(4)
C18 C17 C9 122.0(5)
C36 C37 C30 117.4(4)
C36 C37 C38 120.1(4)
C30 C37 C38 122.5(4)
C9 C10 C3 117.9(4)
C9 C10 C11 121.9(4)
C3 C10 C11 120.2(4)
C39 C38 C43 120.4(5)
C39 C38 C37 120.0(5)
C43 C38 C37 119.6(5)
C33 C32 C31 117.7(5)
C33 C32 H32 121.1
C31 C32 H32 121.1
C6 C5 C4 119.0(5)
C6 C5 H5 120.5
C4 C5 H5 120.5
N3 C7 C8 124.4(5)
N3 C7 H7 117.8
C8 C7 H7 117.8
C29 C28 N4 109.9(4)
C29 C28 H28 125.0
N4 C28 H28 125.0
N4 C30 N5 106.3(4)
N4 C30 C37 131.8(4)
N5 C30 C37 121.9(4)
C48 C49 C44 119.5(5)
C48 C49 H49 120.2
C44 C49 H49 120.2
C13 C12 C11 121.5(6)
C13 C12 H12 119.3
C11 C12 H12 119.3
C38 C43 C42 119.2(6)
C38 C43 H43 120.4
C42 C43 H43 120.4
C32 C33 N6 123.7(5)
C32 C33 H33 118.2
N6 C33 H33 118.2
C1 C2 N1 108.6(5)
C1 C2 H2 125.7
N1 C2 H2 125.7
C44 C45 C46 120.2(5)
C44 C45 H45 119.9
C46 C45 H45 119.9
N1 C23 C24 112.5(4)
N1 C23 H23A 109.1
C24 C23 H23A 109.1
N1 C23 H23B 109.1
C24 C23 H23B 109.1
H23A C23 H23B 107.8
C40 C39 C38 119.6(6)
C40 C39 H39 120.2
C38 C39 H39 120.2
C47 C48 C49 121.4(6)
C47 C48 H48 119.3
C49 C48 H48 119.3
C22 C21 C20 120.2(6)
C22 C21 H21 119.9
C20 C21 H21 119.9
C2 C1 N2 106.2(4)
C2 C1 H1 126.9
N2 C1 H1 126.9
C17 C18 C19 119.5(6)
C17 C18 H18 120.3
C19 C18 H18 120.3
C15 C16 C11 119.8(6)
C15 C16 H16 120.1
C11 C16 H16 120.1
F2 C27 F1 108.3(5)
F2 C27 F3 107.5(5)
F1 C27 F3 105.6(4)
F2 C27 S1 113.3(4)
F1 C27 S1 111.3(4)
F3 C27 S1 110.6(4)
C50 C51 C52 111.1(5)
C50 C51 H51A 109.4
C52 C51 H51A 109.4
C50 C51 H51B 109.4
C52 C51 H51B 109.4
H51A C51 H51B 108.0
C21 C22 C17 120.6(5)
C21 C22 H22 119.7
C17 C22 H22 119.7
C26 C25 C24 113.2(5)
C26 C25 H25A 108.9
C24 C25 H25A 108.9
C26 C25 H25B 108.9
C24 C25 H25B 108.9
H25A C25 H25B 107.7
C25 C24 C23 111.7(5)
C25 C24 H24A 109.3
C23 C24 H24A 109.3
C25 C24 H24B 109.3
C23 C24 H24B 109.3
H24A C24 H24B 107.9
C5 C6 N3 123.6(5)
C5 C6 H6 118.2
N3 C6 H6 118.2
C28 C29 N5 105.8(4)
C28 C29 H29 127.1
N5 C29 H29 127.1
C19 C20 C21 120.2(6)
C19 C20 H20 119.9
C21 C20 H20 119.9
C39 C40 C41 119.5(7)
C39 C40 H40 120.3
C41 C40 H40 120.3
C53 C52 C51 111.9(6)
C53 C52 H52A 109.2
C51 C52 H52A 109.2
C53 C52 H52B 109.2
C51 C52 H52B 109.2
H52A C52 H52B 107.9
C47 C46 C45 120.1(5)
C47 C46 H46 120.0
C45 C46 H46 120.0
C16 C15 C14 119.8(6)
C16 C15 H15 120.1
C14 C15 H15 120.1
C41 C42 C43 120.1(7)
C41 C42 H42 119.9
C43 C42 H42 119.9
C48 C47 C46 119.4(5)
C48 C47 H47 120.3
C46 C47 H47 120.3
C12 C13 C14 119.4(6)
C12 C13 H13 120.3
C14 C13 H13 120.3
C25 C26 H26A 109.5
C25 C26 H26B 109.5
H26A C26 H26B 109.5
C25 C26 H26C 109.5
H26A C26 H26C 109.5
H26B C26 H26C 109.5
C20 C19 C18 120.3(6)
C20 C19 H19 119.8
C18 C19 H19 119.8
F6 C54 F4 107.4(7)
F6 C54 F5 107.1(6)
F4 C54 F5 106.2(7)
F6 C54 S2 114.1(5)
F4 C54 S2 109.7(5)
F5 C54 S2 111.9(6)
C13 C14 C15 120.5(6)
C13 C14 H14 119.8
C15 C14 H14 119.8
C52 C53 H53A 109.5
C52 C53 H53B 109.5
H53A C53 H53B 109.5
C52 C53 H53C 109.5
H53A C53 H53C 109.5
H53B C53 H53C 109.5

loop_
_geom_bond_atom_site_label_1
_geom_bond_atom_site_label_2
_geom_bond_distance
S1 O3 1.438(4)
S1 O2 1.440(4)
S1 O1 1.453(4)
S1 C27 1.810(6)
S2 O5 1.380(5)
S2 O6 1.414(5)
S2 O4 1.449(5)
S2 C54 1.782(8)
F1 C27 1.343(6)
F2 C27 1.304(6)
N1 C3 1.340(6)
N1 C2 1.395(6)
N1 C23 1.475(6)
F3 C27 1.353(7)
N4 C30 1.351(6)
N4 C28 1.379(6)
N4 C50 1.479(6)
F6 C54 1.319(8)
C41 C42 1.348(11)
C41 C40 1.386(11)
C41 H41 0.9300
N5 C30 1.370(6)
N5 C29 1.384(6)
N5 C31 1.403(6)
N6 C34 1.319(6)
N6 C33 1.362(6)
N2 C3 1.372(6)
N2 C4 1.394(6)
N2 C1 1.394(6)
C44 C45 1.388(7)
C44 C49 1.398(7)
C44 C36 1.490(7)
C9 C10 1.373(7)
C9 C8 1.435(7)
C9 C17 1.498(7)
C31 C35 1.378(7)
C31 C32 1.403(7)
C35 C34 1.402(7)
C35 C36 1.447(6)
N3 C7 1.336(7)
N3 C6 1.355(7)
C36 C37 1.370(6)
C4 C5 1.375(7)
C4 C8 1.401(7)
C8 C7 1.408(7)
C50 C51 1.502(8)
C50 H50A 0.9700
C50 H50B 0.9700
C3 C10 1.423(7)
C11 C12 1.379(7)
C11 C16 1.401(7)
C11 C10 1.494(7)
C34 H34 0.9300
C17 C22 1.383(7)
C17 C18 1.384(7)
C37 C30 1.429(6)
C37 C38 1.499(6)
C38 C39 1.382(7)
C38 C43 1.386(7)
C32 C33 1.352(7)
C32 H32 0.9300
C5 C6 1.355(7)
C5 H5 0.9300
C7 H7 0.9300
C28 C29 1.331(7)
C28 H28 0.9300
C49 C48 1.380(7)
C49 H49 0.9300
C12 C13 1.370(8)
C12 H12 0.9300
C43 C42 1.393(8)
C43 H43 0.9300
C33 H33 0.9300
C2 C1 1.341(7)
C2 H2 0.9300
C45 C46 1.394(7)
C45 H45 0.9300
C23 C24 1.514(8)
C23 H23A 0.9700
C23 H23B 0.9700
C39 C40 1.380(8)
C39 H39 0.9300
C48 C47 1.377(8)
C48 H48 0.9300
C21 C22 1.372(8)
C21 C20 1.373(8)
C21 H21 0.9300
C1 H1 0.9300
C18 C19 1.399(9)
C18 H18 0.9300
C16 C15 1.379(7)
C16 H16 0.9300
C51 C52 1.526(7)
C51 H51A 0.9700
C51 H51B 0.9700
C22 H22 0.9300
F4 C54 1.348(9)
C25 C26 1.499(9)
C25 C24 1.501(7)
C25 H25A 0.9700
C25 H25B 0.9700
C24 H24A 0.9700
C24 H24B 0.9700
C6 H6 0.9300
C29 H29 0.9300
C20 C19 1.358(9)
C20 H20 0.9300
C40 H40 0.9300
C52 C53 1.497(9)
C52 H52A 0.9700
C52 H52B 0.9700
C46 C47 1.385(8)
C46 H46 0.9300
C15 C14 1.392(9)
C15 H15 0.9300
C42 H42 0.9300
C47 H47 0.9300
C13 C14 1.379(9)
C13 H13 0.9300
C26 H26A 0.9600
C26 H26B 0.9600
C26 H26C 0.9600
C19 H19 0.9300
C54 F5 1.349(8)
C14 H14 0.9300
C53 H53A 0.9600
C53 H53B 0.9600
C53 H53C 0.9600

loop_
_geom_torsion_atom_site_label_1
_geom_torsion_atom_site_label_2
_geom_torsion_atom_site_label_3
_geom_torsion_atom_site_label_4
_geom_torsion
C30 N5 C31 C35 -4.9(7)
C29 N5 C31 C35 175.1(5)
C30 N5 C31 C32 174.8(4)
C29 N5 C31 C32 -5.1(8)
C32 C31 C35 C34 0.6(7)
N5 C31 C35 C34 -179.7(4)
C32 C31 C35 C36 -175.2(4)
N5 C31 C35 C36 4.5(7)
C31 C35 C36 C37 0.4(7)
C34 C35 C36 C37 -175.1(4)
C31 C35 C36 C44 -179.6(4)
C34 C35 C36 C44 4.9(7)
C45 C44 C36 C37 89.4(6)
C49 C44 C36 C37 -92.3(6)
C45 C44 C36 C35 -90.6(6)
C49 C44 C36 C35 87.7(5)
C3 N2 C4 C5 178.9(5)
C1 N2 C4 C5 -2.9(8)
C3 N2 C4 C8 -2.7(7)
C1 N2 C4 C8 175.5(5)
C5 C4 C8 C7 -1.5(8)
N2 C4 C8 C7 -179.9(4)
C5 C4 C8 C9 -178.4(5)
N2 C4 C8 C9 3.1(7)
C10 C9 C8 C4 1.0(8)
C17 C9 C8 C4 -176.7(4)
C10 C9 C8 C7 -175.7(5)
C17 C9 C8 C7 6.6(7)
C30 N4 C50 C51 90.3(6)
C28 N4 C50 C51 -84.0(6)
C2 N1 C3 N2 0.2(6)
C23 N1 C3 N2 -171.4(5)
C2 N1 C3 C10 -179.8(5)
C23 N1 C3 C10 8.6(9)
C4 N2 C3 N1 178.2(4)
C1 N2 C3 N1 -0.3(6)
C4 N2 C3 C10 -1.8(7)
C1 N2 C3 C10 179.7(5)
C33 N6 C34 C35 1.0(8)
C31 C35 C34 N6 -1.6(7)
C36 C35 C34 N6 174.2(5)
C10 C9 C17 C22 -110.6(6)
C8 C9 C17 C22 67.1(6)
C10 C9 C17 C18 70.7(7)
C8 C9 C17 C18 -111.7(6)
C35 C36 C37 C30 -4.8(7)
C44 C36 C37 C30 175.2(4)
C35 C36 C37 C38 174.2(4)
C44 C36 C37 C38 -5.8(7)
C8 C9 C10 C3 -5.4(7)
C17 C9 C10 C3 172.2(4)
C8 C9 C10 C11 177.5(4)
C17 C9 C10 C11 -4.9(8)
N1 C3 C10 C9 -174.1(5)
N2 C3 C10 C9 5.9(7)
N1 C3 C10 C11 3.0(9)
N2 C3 C10 C11 -176.9(4)
C12 C11 C10 C9 -105.7(6)
C16 C11 C10 C9 74.6(6)
C12 C11 C10 C3 77.3(6)
C16 C11 C10 C3 -102.4(6)
C36 C37 C38 C39 90.9(6)
C30 C37 C38 C39 -90.1(6)
C36 C37 C38 C43 -88.9(6)
C30 C37 C38 C43 90.1(6)
C35 C31 C32 C33 0.9(7)
N5 C31 C32 C33 -178.9(4)
N2 C4 C5 C6 177.4(5)
C8 C4 C5 C6 -1.0(8)
C6 N3 C7 C8 -2.2(8)
C4 C8 C7 N3 3.2(8)
C9 C8 C7 N3 -180.0(5)
C30 N4 C28 C29 -0.3(6)
C50 N4 C28 C29 175.1(5)
C28 N4 C30 N5 -0.2(5)
C50 N4 C30 N5 -175.3(4)
C28 N4 C30 C37 -180.0(5)
C50 N4 C30 C37 5.0(9)
C29 N5 C30 N4 0.7(5)
C31 N5 C30 N4 -179.3(4)
C29 N5 C30 C37 -179.6(4)
C31 N5 C30 C37 0.5(7)
C36 C37 C30 N4 -175.9(5)
C38 C37 C30 N4 5.2(8)
C36 C37 C30 N5 4.4(7)
C38 C37 C30 N5 -174.5(4)
C45 C44 C49 C48 1.1(7)
C36 C44 C49 C48 -177.2(4)
C16 C11 C12 C13 -0.8(7)
C10 C11 C12 C13 179.5(5)
C39 C38 C43 C42 0.9(8)
C37 C38 C43 C42 -179.3(5)
C31 C32 C33 N6 -1.5(8)
C34 N6 C33 C32 0.7(8)
C3 N1 C2 C1 0.0(6)
C23 N1 C2 C1 172.6(5)
C49 C44 C45 C46 -0.6(7)
C36 C44 C45 C46 177.6(4)
C3 N1 C23 C24 82.0(6)
C2 N1 C23 C24 -88.9(6)
C43 C38 C39 C40 -0.6(8)
C37 C38 C39 C40 179.6(5)
C44 C49 C48 C47 -1.2(8)
N1 C2 C1 N2 -0.2(6)
C3 N2 C1 C2 0.3(6)
C4 N2 C1 C2 -178.1(5)
C22 C17 C18 C19 2.3(8)
C9 C17 C18 C19 -179.0(5)
C12 C11 C16 C15 0.7(7)
C10 C11 C16 C15 -179.6(4)
O3 S1 C27 F2 55.6(5)
O2 S1 C27 F2 176.3(4)
O1 S1 C27 F2 -64.5(4)
O3 S1 C27 F1 177.9(4)
O2 S1 C27 F1 -61.4(5)
O1 S1 C27 F1 57.8(4)
O3 S1 C27 F3 -65.1(4)
O2 S1 C27 F3 55.5(4)
O1 S1 C27 F3 174.7(4)
N4 C50 C51 C52 -175.1(4)
C20 C21 C22 C17 0.2(8)
C18 C17 C22 C21 -1.1(8)
C9 C17 C22 C21 -179.8(5)
C26 C25 C24 C23 180.0(5)
N1 C23 C24 C25 -176.5(4)
C4 C5 C6 N3 2.1(9)
C7 N3 C6 C5 -0.6(9)
N4 C28 C29 N5 0.7(6)
C30 N5 C29 C28 -0.8(6)
C31 N5 C29 C28 179.1(5)
C22 C21 C20 C19 -0.7(9)
C38 C39 C40 C41 0.5(9)
C42 C41 C40 C39 -0.6(10)
C50 C51 C52 C53 179.5(5)
C44 C45 C46 C47 0.2(8)
C11 C16 C15 C14 -0.6(8)
C40 C41 C42 C43 0.9(10)
C38 C43 C42 C41 -1.0(9)
C49 C48 C47 C46 0.8(8)
C45 C46 C47 C48 -0.3(8)
C11 C12 C13 C14 0.9(8)
C21 C20 C19 C18 1.9(10)
C17 C18 C19 C20 -2.8(10)
O5 S2 C54 F6 179.0(6)
O6 S2 C54 F6 54.7(7)
O4 S2 C54 F6 -60.1(7)
O5 S2 C54 F4 58.4(7)
O6 S2 C54 F4 -65.9(7)
O4 S2 C54 F4 179.3(6)
O5 S2 C54 F5 -59.2(6)
O6 S2 C54 F5 176.5(5)
O4 S2 C54 F5 61.7(6)
C12 C13 C14 C15 -0.8(9)
C16 C15 C14 C13 0.7(9)
